data_2005012
loop_
_publ_author_name
'Goj, O.'
'Haufe, G.'
'Fr\"ohlich, R.'

_publ_section_title
;
 1,3-Dicyclohexyl-2,4-bis(cyclohexylimino)-1,3-diazetidine: Dimer of
 Dicyclohexylcarbodiimide
;
_journal_issue 6
_journal_name_full 'Acta Crystallographica Section C'
_journal_page_first 1554
_journal_page_last 1556
_journal_paper_doi 10.1107/S0108270196000522
_journal_volume 52
_journal_year 1996
_chemical_formula_sum 'C26 H44 N4'
_chemical_formula_weight 412.65
_chemical_name_systematic
;
1,3-Dicyclohexyl-2,4-bis(cyclohexylimino)1,3-diazetidine
;
_space_group_IT_number 14
_symmetry_cell_setting monoclinic
_symmetry_space_group_name_Hall '-P 2ybc'
_symmetry_space_group_name_H-M 'P 1 21/c 1'
_audit_creation_method SHELXL
_cell_angle_alpha 90.00
_cell_angle_beta 102.200(10)
_cell_angle_gamma 90.00
_cell_formula_units_Z 4
_cell_length_a 10.1660(10)
_cell_length_b 12.2060(10)
_cell_length_c 20.873(2)
_cell_measurement_reflns_used 25
_cell_measurement_temperature 223(2)
_cell_measurement_theta_max 46.85
_cell_measurement_theta_min 40.04
_cell_volume 2531.6(4)
_computing_cell_refinement 'CAD-4 Express'
_computing_data_collection 'CAD-4 Express (Nonius, 1993)'
_computing_data_reduction 'MolEN (Fair, 1990)'
_computing_molecular_graphics 'SCHAKAL92 (Keller, 1992)'
_computing_publication_material SHELXL93
_computing_structure_refinement 'SHELXL93 (Sheldrick, 1993)'
_computing_structure_solution 'SHELXS86 (Sheldrick, 1990)'
_diffrn_ambient_temperature 223(2)
_diffrn_measurement_device 'Enraf-Nonius CAD4'
_diffrn_measurement_method 2\q/\w-scans
_diffrn_radiation_monochromator graphite
_diffrn_radiation_source 'fine-focus sealed tube'
_diffrn_radiation_type CuK\a
_diffrn_radiation_wavelength 1.54178
_diffrn_reflns_av_R_equivalents 0.0172
_diffrn_reflns_av_sigmaI/netI 0.0225
_diffrn_reflns_limit_h_max 12
_diffrn_reflns_limit_h_min -12
_diffrn_reflns_limit_k_max 15
_diffrn_reflns_limit_k_min 0
_diffrn_reflns_limit_l_max 0
_diffrn_reflns_limit_l_min -26
_diffrn_reflns_number 5307
_diffrn_reflns_theta_max 74.31
_diffrn_reflns_theta_min 4.22
_diffrn_standards_decay_% 0
_diffrn_standards_interval_count 250
_diffrn_standards_interval_time 120
_diffrn_standards_number 3
_exptl_absorpt_coefficient_mu 0.483
_exptl_absorpt_correction_T_max 0.999
_exptl_absorpt_correction_T_min 0.941
_exptl_absorpt_correction_type 'empirical via \y-scan data (MolEN; Fair, 1990)'
_exptl_crystal_colour colourless
_exptl_crystal_density_diffrn 1.083
_exptl_crystal_description irregular
_exptl_crystal_F_000 912
_exptl_crystal_size_max 0.5
_exptl_crystal_size_mid 0.5
_exptl_crystal_size_min 0.3
_refine_diff_density_max 0.315
_refine_diff_density_min -0.205
_refine_ls_extinction_coef 0.0020(3)
_refine_ls_extinction_method 'SHELXL93 (Sheldrick, 1993)'
_refine_ls_goodness_of_fit_all 1.057
_refine_ls_goodness_of_fit_obs 1.154
_refine_ls_hydrogen_treatment 'H atoms riding'
_refine_ls_matrix_type full
_refine_ls_number_parameters 272
_refine_ls_number_reflns 5159
_refine_ls_number_restraints 0
_refine_ls_restrained_S_all 1.057
_refine_ls_restrained_S_obs 1.154
_refine_ls_R_factor_all 0.0634
_refine_ls_R_factor_obs 0.0505
_refine_ls_shift/esd_max 0.000
_refine_ls_shift/esd_mean 0.000
_refine_ls_structure_factor_coef Fsqd
_refine_ls_weighting_details 'w = 1/[\s^2^(Fo^2^)+(0.0904P)^2^+0.4437P] where P=(Fo^2^+2Fc^2^)/3'
_refine_ls_weighting_scheme calc
_refine_ls_wR_factor_all 0.1557
_refine_ls_wR_factor_obs 0.1509
_reflns_number_observed 4117
_reflns_number_total 5159
_reflns_observed_criterion >2sigma(I)
_cod_data_source_file jz1103.cif
_cod_data_source_block haf_213
_cod_depositor_comments
;
The following automatic conversions were performed:

'_refine_ls_weighting_scheme' value 'calc w =
1/[\s^2^(Fo^2^)+(0.0904P)^2^+0.4437P] where P=(Fo^2^+2Fc^2^)/3' was
changed to 'calc'. New tag '_refine_ls_weighting_details' was
created. The value of the new tag was set to 'w =
1/[\s^2^(Fo^2^)+(0.0904P)^2^+0.4437P] where P=(Fo^2^+2Fc^2^)/3'.

Automatic conversion script
Id: cif_fix_values 3143 2015-03-26 13:38:13Z robertas 
;
_cod_original_sg_symbol_H-M P21/c
_cod_database_code 2005012

loop_
_symmetry_equiv_pos_as_xyz
'x, y, z'
'-x, y+1/2, -z+1/2'
'-x, -y, -z'
'x, -y-1/2, z-1/2'

loop_
_atom_site_aniso_label
_atom_site_aniso_U_11
_atom_site_aniso_U_22
_atom_site_aniso_U_33
_atom_site_aniso_U_12
_atom_site_aniso_U_13
_atom_site_aniso_U_23
N1 0.0259(5) 0.0315(6) 0.0244(5) -0.0035(4) -0.0001(4) 0.0048(4)
N2 0.0251(5) 0.0318(6) 0.0232(5) -0.0032(4) -0.0005(4) 0.0044(4)
C3 0.0269(6) 0.0290(6) 0.0239(6) -0.0013(5) 0.0038(5) 0.0031(5)
C4 0.0277(6) 0.0303(6) 0.0232(6) -0.0012(5) 0.0034(5) 0.0030(5)
N5 0.0264(5) 0.0341(6) 0.0284(5) -0.0033(4) -0.0003(4) 0.0053(4)
N6 0.0270(5) 0.0353(6) 0.0275(5) -0.0029(4) -0.0010(4) 0.0044(4)
C11 0.0275(6) 0.0304(6) 0.0243(6) -0.0035(5) 0.0021(5) 0.0036(5)
C12 0.0381(7) 0.0306(7) 0.0273(6) 0.0022(5) 0.0068(5) 0.0030(5)
C13 0.0501(8) 0.0354(7) 0.0333(7) -0.0010(6) 0.0107(6) 0.0080(6)
C14 0.0635(10) 0.0520(9) 0.0290(7) -0.0004(8) 0.0167(7) 0.0056(6)
C15 0.0445(8) 0.0490(9) 0.0394(8) -0.0007(7) 0.0178(7) -0.0052(7)
C16 0.0368(7) 0.0334(7) 0.0358(7) 0.0014(6) 0.0082(6) -0.0006(6)
C21 0.0270(6) 0.0308(6) 0.0229(6) -0.0040(5) 0.0027(5) 0.0027(5)
C22 0.0356(7) 0.0306(7) 0.0292(6) 0.0009(5) 0.0067(5) 0.0037(5)
C23 0.0495(8) 0.0390(8) 0.0338(7) -0.0057(6) 0.0098(6) 0.0079(6)
C24 0.0720(11) 0.0612(11) 0.0310(8) -0.0077(9) 0.0231(8) 0.0032(7)
C25 0.0547(10) 0.0555(10) 0.0494(9) -0.0038(8) 0.0296(8) -0.0077(8)
C26 0.0394(7) 0.0362(7) 0.0388(7) 0.0014(6) 0.0122(6) -0.0019(6)
C31 0.0260(6) 0.0302(6) 0.0261(6) -0.0020(5) 0.0002(5) 0.0039(5)
C32 0.0380(7) 0.0389(7) 0.0263(6) -0.0037(6) 0.0024(5) 0.0018(5)
C33 0.0608(10) 0.0490(9) 0.0331(7) -0.0157(8) -0.0024(7) -0.0044(7)
C34 0.0407(9) 0.0626(11) 0.0589(10) -0.0222(8) -0.0093(8) 0.0049(9)
C35 0.0361(8) 0.0518(9) 0.0560(10) -0.0115(7) 0.0124(7) 0.0064(8)
C36 0.0334(7) 0.0416(8) 0.0372(7) -0.0031(6) 0.0099(6) 0.0007(6)
C41 0.0260(6) 0.0317(7) 0.0277(6) -0.0008(5) -0.0007(5) 0.0025(5)
C42 0.0302(7) 0.0428(8) 0.0358(7) -0.0023(6) 0.0065(6) -0.0001(6)
C43 0.0374(8) 0.0545(10) 0.0584(10) -0.0118(7) 0.0119(7) 0.0043(8)
C44 0.0380(8) 0.0685(12) 0.0633(11) -0.0193(8) -0.0057(8) -0.0069(9)
C45 0.0535(9) 0.0527(10) 0.0425(9) -0.0104(8) -0.0046(7) -0.0119(7)
C46 0.0335(7) 0.0429(8) 0.0281(7) -0.0004(6) 0.0000(5) -0.0011(6)

loop_
_atom_site_label
_atom_site_occupancy
_atom_site_fract_x
_atom_site_fract_y
_atom_site_fract_z
_atom_site_U_iso_or_equiv
_atom_site_thermal_displace_type
_atom_site_calc_flag
_atom_site_refinement_flags
_atom_site_type_symbol
N1 1 .27951(10) .19663(9) .23047(5) .0281(2) Uani d . N
N2 1 .23014(10) .04595(9) .26220(5) .0275(2) Uani d . N
C3 1 .34158(12) .11906(10) .27872(6) .0269(3) Uani d . C
C4 1 .16792(12) .12412(10) .21402(6) .0273(3) Uani d . C
N5 1 .44586(10) .11237(9) .32302(5) .0305(3) Uani d . N
N6 1 .06243(10) .13226(9) .17059(5) .0309(3) Uani d . N
C11 1 .34254(12) .24940(10) .18091(6) .0279(3) Uani d . C
H11 1 .42895(12) .28185(10) .20385(6) .033 Uiso calc R H
C12 1 .25304(14) .34185(11) .14762(6) .0320(3) Uani d . C
H12A 1 .23922(14) .39537(11) .18057(6) .038 Uiso calc R H
H12B 1 .16500(14) .31228(11) .12636(6) .038 Uiso calc R H
C13 1 .3170(2) .39825(12) .09669(7) .0393(3) Uani d . C
H13A 1 .4009(2) .43379(12) .11865(7) .047 Uiso calc R H
H13B 1 .2561(2) .45512(12) .07439(7) .047 Uiso calc R H
C14 1 .3468(2) .31686(14) .04623(7) .0471(4) Uani d . C
H14A 1 .2620(2) .28703(14) .02105(7) .057 Uiso calc R H
H14B 1 .3923(2) .35478(14) .01567(7) .057 Uiso calc R H
C15 1 .4350(2) .22364(13) .07906(8) .0430(4) Uani d . C
H15A 1 .5238(2) .25242(13) .09976(8) .052 Uiso calc R H
H15B 1 .4472(2) .17006(13) .04583(8) .052 Uiso calc R H
C16 1 .37280(14) .16704(11) .13074(7) .0352(3) Uani d . C
H16A 1 .43495(14) .11111(11) .15324(7) .042 Uiso calc R H
H16B 1 .28929(14) .13039(11) .10931(7) .042 Uiso calc R H
C21 1 .16449(12) -.00404(10) .31171(6) .0273(3) Uani d . C
H21 1 .07887(12) -.03724(10) .28835(6) .033 Uiso calc R H
C22 1 .25152(13) -.09506(11) .34811(6) .0318(3) Uani d . C
H22A 1 .33794(13) -.06474(11) .37105(6) .038 Uiso calc R H
H22B 1 .26935(13) -0.14988(11) .31671(6) .038 Uiso calc R H
C23 1 .1809(2) -0.14924(12) .39742(7) .0406(3) Uani d . C
H23A 1 .0981(2) -0.18470(12) .37408(7) .049 Uiso calc R H
H23B 1 .2395(2) -0.20581(12) .42169(7) .049 Uiso calc R H
C24 1 .1470(2) -.06549(15) .44508(7) .0529(4) Uani d . C
H24A 1 .2305(2) -.03581(15) .47162(7) .064 Uiso calc R H
H24B 1 .0975(2) -0.10146(15) .47471(7) .064 Uiso calc R H
C25 1 .0628(2) .02768(14) .40973(8) .0504(4) Uani d . C
H25A 1 .0486(2) .08274(14) .44177(8) .061 Uiso calc R H
H25B 1 -.0255(2) -.00053(14) .38773(8) .061 Uiso calc R H
C26 1 .13089(15) .08125(12) .35924(7) .0375(3) Uani d . C
H26A 1 .21369(15) .11778(12) .38170(7) .045 Uiso calc R H
H26B 1 .07100(15) .13686(12) .33480(7) .045 Uiso calc R H
C31 1 .53801(12) .20613(10) .33556(6) .0282(3) Uani d . C
H31 1 .49145(12) .27211(10) .31436(6) .034 Uiso calc R H
C32 1 .57522(14) .22415(12) .40960(6) .0350(3) Uani d . C
H32A 1 .49367(14) .24064(12) .42578(6) .042 Uiso calc R H
H32B 1 .61466(14) .15684(12) .43105(6) .042 Uiso calc R H
C33 1 .6749(2) .31771(14) .42726(7) .0494(4) Uani d . C
H33A 1 .6327(2) .38632(14) .40910(7) .059 Uiso calc R H
H33B 1 .6998(2) .32533(14) .47504(7) .059 Uiso calc R H
C34 1 .8001(2) .2971(2) .40069(9) .0570(5) Uani d . C
H34A 1 .8472(2) .2327(2) .42227(9) .068 Uiso calc R H
H34B 1 .8606(2) .3602(2) .41057(9) .068 Uiso calc R H
C35 1 .7651(2) .27850(14) .32681(8) .0475(4) Uani d . C
H35A 1 .8472(2) .26073(14) .31142(8) .057 Uiso calc R H
H35B 1 .7274(2) .34597(14) .30489(8) .057 Uiso calc R H
C36 1 .66373(13) .18567(12) .30864(7) .0370(3) Uani d . C
H36A 1 .63867(13) .17898(12) .26082(7) .044 Uiso calc R H
H36B 1 .70528(13) .11652(12) .32626(7) .044 Uiso calc R H
C41 1 -.03189(12) .04019(11) .15737(6) .0294(3) Uani d . C
H41 1 .01471(12) -.02794(11) .17522(6) .035 Uiso calc R H
C42 1 -0.15321(13) .05882(12) .18831(7) .0363(3) Uani d . C
H42A 1 -0.19412(13) .12979(12) .17398(7) .044 Uiso calc R H
H42B 1 -0.12344(13) .06080(12) .23612(7) .044 Uiso calc R H
C43 1 -0.2580(2) -.03158(15) .16925(9) .0498(4) Uani d . C
H43A 1 -0.3366(2) -.01533(15) .18784(9) .060 Uiso calc R H
H43B 1 -0.2201(2) -0.10155(15) .18744(9) .060 Uiso calc R H
C44 1 -0.3015(2) -.0411(2) .09482(9) .0590(5) Uani d . C
H44A 1 -0.3647(2) -0.1023(2) .08378(9) .071 Uiso calc R H
H44B 1 -0.3480(2) .0261(2) .07713(9) .071 Uiso calc R H
C45 1 -0.1815(2) -.05974(14) .06364(8) .0518(4) Uani d . C
H45A 1 -0.2117(2) -.06105(14) .01584(8) .062 Uiso calc R H
H45B 1 -0.1408(2) -0.13096(14) .07758(8) .062 Uiso calc R H
C46 1 -.07674(14) .03011(12) .08300(6) .0358(3) Uani d . C
H46A 1 -0.11461(14) .10015(12) .06489(6) .043 Uiso calc R H
H46B 1 .00162(14) .01388(12) .06418(6) .043 Uiso calc R H

loop_
_atom_type_symbol
_atom_type_description
_atom_type_scat_dispersion_real
_atom_type_scat_dispersion_imag
_atom_type_scat_source
C C 0.0181 0.0091 'International Tables Vol C Tables 4.2.6.8 and 6.1.1.4'
H H 0.0000 0.0000 'International Tables Vol C Tables 4.2.6.8 and 6.1.1.4'
N N 0.0311 0.0180 'International Tables Vol C Tables 4.2.6.8 and 6.1.1.4'

loop_
_geom_angle_atom_site_label_1
_geom_angle_atom_site_label_2
_geom_angle_atom_site_label_3
_geom_angle
C4 N1 C3 88.21(9)
C4 N1 C11 123.02(10)
C3 N1 C11 126.25(10)
C3 N2 C4 87.89(9)
C3 N2 C21 122.91(10)
C4 N2 C21 124.68(10)
N5 C3 N2 129.97(11)
N5 C3 N1 137.91(12)
N2 C3 N1 91.97(9)
N5 C3 C4 175.07(11)
N2 C3 C4 46.19(6)
N1 C3 C4 45.77(6)
N6 C4 N1 129.95(11)
N6 C4 N2 138.05(12)
N1 C4 N2 91.93(9)
N6 C4 C3 175.60(11)
N1 C4 C3 46.02(6)
N2 C4 C3 45.91(6)
C3 N5 C31 119.30(11)
C4 N6 C41 120.09(11)
N1 C11 C12 109.73(10)
N1 C11 C16 111.92(10)
C12 C11 C16 111.23(10)
C11 C12 C13 110.58(11)
C12 C13 C14 111.36(12)
C15 C14 C13 111.16(12)
C14 C15 C16 111.37(12)
C15 C16 C11 111.09(11)
N2 C21 C22 110.53(10)
N2 C21 C26 111.70(10)
C22 C21 C26 111.12(10)
C21 C22 C23 110.32(11)
C24 C23 C22 110.81(12)
C23 C24 C25 111.68(13)
C24 C25 C26 111.43(13)
C25 C26 C21 110.70(12)
N5 C31 C36 111.14(11)
N5 C31 C32 107.78(10)
C36 C31 C32 110.46(11)
C33 C32 C31 111.32(11)
C34 C33 C32 110.85(13)
C33 C34 C35 111.16(13)
C34 C35 C36 111.33(13)
C31 C36 C35 111.24(12)
N6 C41 C42 111.18(11)
N6 C41 C46 107.23(10)
C42 C41 C46 110.36(11)
C41 C42 C43 111.34(12)
C42 C43 C44 110.89(13)
C45 C44 C43 111.20(13)
C44 C45 C46 111.06(13)
C45 C46 C41 111.68(12)

loop_
_geom_bond_atom_site_label_1
_geom_bond_atom_site_label_2
_geom_bond_distance
N1 C4 1.422(2)
N1 C3 1.428(2)
N1 C11 1.4750(15)
N2 C3 1.426(2)
N2 C4 1.433(2)
N2 C21 1.4754(15)
C3 N5 1.253(2)
C3 C4 1.984(2)
C4 N6 1.253(2)
N5 C31 1.467(2)
N6 C41 1.465(2)
C11 C12 1.522(2)
C11 C16 1.529(2)
C12 C13 1.523(2)
C13 C14 1.524(2)
C14 C15 1.519(2)
C15 C16 1.526(2)
C21 C22 1.520(2)
C21 C26 1.526(2)
C22 C23 1.524(2)
C23 C24 1.516(2)
C24 C25 1.518(2)
C25 C26 1.525(2)
C31 C36 1.522(2)
C31 C32 1.527(2)
C32 C33 1.520(2)
C33 C34 1.512(2)
C34 C35 1.525(2)
C35 C36 1.524(2)
C41 C42 1.525(2)
C41 C46 1.528(2)
C42 C43 1.527(2)
C43 C44 1.527(2)
C44 C45 1.516(2)
C45 C46 1.523(2)

loop_
_cod_related_entry_id
_cod_related_entry_database
_cod_related_entry_code
1 ChemSpider 331780
